data_7132564
loop_
_publ_author_name
'Barhate, Komal Vasant'
'Wadawale, Amey P.'
'Chandrakumar, K. R. S.'
'Agarwal, Neeraj'

_publ_section_title
;
 Modulation of &#x394;<i>E</i><sub>ST</sub> and room temperature
 phosphorescence in carbazole derivatives.
;
_journal_issue 11
_journal_name_full 'Chemical communications (Cambridge, England)'
_journal_page_first 1408
_journal_page_last 1411
_journal_paper_doi 10.1039/d3cc05119f
_journal_volume 60
_journal_year 2024
_chemical_formula_sum 'C34 H21 F6 N O'
_chemical_formula_weight 573.52
_space_group_crystal_system orthorhombic
_space_group_IT_number 29
_space_group_name_Hall 'P 2c -2ac'
_space_group_name_H-M_alt 'P c a 21'
_atom_sites_solution_hydrogens geom
_atom_sites_solution_primary dual
_atom_sites_solution_secondary difmap
_audit_creation_method SHELXL-2017/1
_audit_update_record
;
2023-10-05 deposited with the CCDC.	2024-01-02 downloaded from the CCDC.
;
_cell_angle_alpha 90
_cell_angle_beta 90
_cell_angle_gamma 90
_cell_formula_units_Z 4
_cell_length_a 27.071(9)
_cell_length_b 13.5223(6)
_cell_length_c 7.5005(4)
_cell_measurement_reflns_used 16742
_cell_measurement_temperature 298(2)
_cell_measurement_theta_max 76.7700
_cell_measurement_theta_min 3.2450
_cell_volume 2745.6(9)
_computing_cell_refinement 'CrysAlisPro 1.171.40.57a (Rigaku OD, 2019)'
_computing_data_collection 'CrysAlisPro 1.171.40.57a (Rigaku OD, 2019)'
_computing_data_reduction 'CrysAlisPro 1.171.40.57a (Rigaku OD, 2019)'
_computing_molecular_graphics 'ORTEP-3 for windws'
_computing_publication_material 'WinGX 2021.3'
_computing_structure_refinement 'SHELXL-2017/1 (Sheldrick, 2017)'
_computing_structure_solution 'SHELXT 2018/2 (Sheldrick, 2018)'
_diffrn_ambient_temperature 298(2)
_diffrn_detector 'Hybrid Pixel Array Detector'
_diffrn_detector_area_resol_mean 10.0000
_diffrn_detector_type HyPix
_diffrn_measured_fraction_theta_full 1.000
_diffrn_measured_fraction_theta_max 0.988
_diffrn_measurement_device 'four-circle diffractometer'
_diffrn_measurement_device_type 'XtaLAB Synergy, Dualflex, HyPix'
_diffrn_radiation_monochromator mirror
_diffrn_radiation_probe x-ray
_diffrn_radiation_type 'Cu K\a'
_diffrn_radiation_wavelength 1.54184
_diffrn_reflns_av_R_equivalents 0.0784
_diffrn_reflns_av_unetI/netI 0.0520
_diffrn_reflns_Laue_measured_fraction_full 1.000
_diffrn_reflns_Laue_measured_fraction_max 0.988
_diffrn_reflns_limit_h_max 34
_diffrn_reflns_limit_h_min -34
_diffrn_reflns_limit_k_max 16
_diffrn_reflns_limit_k_min -17
_diffrn_reflns_limit_l_max 7
_diffrn_reflns_limit_l_min -9
_diffrn_reflns_number 26690
_diffrn_reflns_point_group_measured_fraction_full 0.830
_diffrn_reflns_point_group_measured_fraction_max 0.807
_diffrn_reflns_theta_full 67.684
_diffrn_reflns_theta_max 77.848
_diffrn_reflns_theta_min 3.265
_diffrn_source 'micro-focus sealed X-ray tube'
_diffrn_source_type 'PhotonJet (Cu) X-ray Source'
_exptl_absorpt_coefficient_mu 0.952
_exptl_absorpt_correction_T_max 1.00000
_exptl_absorpt_correction_T_min 0.92690
_exptl_absorpt_correction_type multi-scan
_exptl_absorpt_process_details
;
CrysAlisPro 1.171.40.57a (Rigaku Oxford Diffraction, 2019)
Empirical absorption correction using spherical harmonics,
 implemented in SCALE3 ABSPACK scaling algorithm.
;
_exptl_crystal_colour colourless
_exptl_crystal_density_diffrn 1.387
_exptl_crystal_description plate
_exptl_crystal_F_000 1176
_exptl_crystal_size_max 0.150
_exptl_crystal_size_mid 0.050
_exptl_crystal_size_min 0.020
_refine_diff_density_max 0.472
_refine_diff_density_min -0.477
_refine_diff_density_rms 0.120
_refine_ls_abs_structure_details
;
 Flack x determined using 1222 quotients [(I+)-(I-)]/[(I+)+(I-)]
 (Parsons, Flack and Wagner, Acta Cryst. B69 (2013) 249-259).
;
_refine_ls_abs_structure_Flack -0.13(11)
_refine_ls_extinction_method none
_refine_ls_goodness_of_fit_ref 1.301
_refine_ls_hydrogen_treatment constr
_refine_ls_matrix_type full
_refine_ls_number_parameters 399
_refine_ls_number_reflns 4748
_refine_ls_number_restraints 13
_refine_ls_restrained_S_all 1.300
_refine_ls_R_factor_all 0.0874
_refine_ls_R_factor_gt 0.0651
_refine_ls_shift/su_max 0.000
_refine_ls_shift/su_mean 0.000
_refine_ls_structure_factor_coef Fsqd
_refine_ls_weighting_details 'w=1/[\s^2^(Fo^2^)+(0.2000P)^2^] where P=(Fo^2^+2Fc^2^)/3'
_refine_ls_weighting_scheme calc
_refine_ls_wR_factor_gt 0.2021
_refine_ls_wR_factor_ref 0.2847
_reflns_Friedel_coverage 0.513
_reflns_Friedel_fraction_full 0.629
_reflns_Friedel_fraction_max 0.595
_reflns_number_gt 4183
_reflns_number_total 4748
_reflns_threshold_expression 'I > 2\s(I)'
_cod_data_source_file d3cc05119f5.cif
_cod_data_source_block DI-CF3-Acph
_cod_depositor_comments 'Adding full bibliography for 7132564--7132565.cif.'
_cod_original_cell_volume 2745.6(10)
_cod_database_code 7132564
_shelx_shelxl_version_number 2017/1
_shelx_space_group_comment
;
The symmetry employed for this shelxl refinement is uniquely defined
by the following loop, which should always be used as a source of
symmetry information in preference to the above space-group names.
They are only intended as comments.
;
_shelx_estimated_absorpt_t_min 0.870
_shelx_estimated_absorpt_t_max 0.981
_oxdiff_exptl_absorpt_empirical_full_min 0.562
_oxdiff_exptl_absorpt_empirical_full_max 2.037
_oxdiff_exptl_absorpt_empirical_details
;
Empirical correction (ABSPACK) includes:
- Absorption correction using spherical harmonics
- Frame scaling
;

loop_
_space_group_symop_operation_xyz
'x, y, z'
'-x, -y, z+1/2'
'x+1/2, -y, z'
'-x+1/2, y, z+1/2'

loop_
_atom_site_label
_atom_site_type_symbol
_atom_site_fract_x
_atom_site_fract_y
_atom_site_fract_z
_atom_site_U_iso_or_equiv
_atom_site_adp_type
_atom_site_occupancy
_atom_site_site_symmetry_order
_atom_site_calc_flag
_atom_site_refinement_flags_posn
_atom_site_refinement_flags_adp
_atom_site_refinement_flags_occupancy
_atom_site_disorder_assembly
_atom_site_disorder_group
C1 C 0.5700(2) 0.1852(4) 0.4769(11) 0.0783(15) Uani 1 1 d . . . . .
C2 C 0.53294(17) 0.2689(3) 0.4663(8) 0.0630(11) Uani 1 1 d . . . . .
C3 C 0.54219(15) 0.3559(4) 0.5571(8) 0.0616(11) Uani 1 1 d . . . . .
H3 H 0.571523 0.363688 0.620025 0.074 Uiso 1 1 calc R U . . .
C4 C 0.50769(15) 0.4314(3) 0.5540(7) 0.0584(10) Uani 1 1 d . . . . .
H4 H 0.514416 0.490431 0.612983 0.070 Uiso 1 1 calc R U . . .
C5 C 0.46341(14) 0.4205(3) 0.4646(6) 0.0519(8) Uani 1 1 d . . . . .
C6 C 0.45556(17) 0.3339(3) 0.3691(8) 0.0618(11) Uani 1 1 d . . . . .
H6 H 0.426708 0.327009 0.302992 0.074 Uiso 1 1 calc R U . . .
C7 C 0.48983(19) 0.2575(3) 0.3701(10) 0.0699(13) Uani 1 1 d . . . . .
H7 H 0.483833 0.199561 0.306963 0.084 Uiso 1 1 calc R U . . .
C8 C 0.42479(15) 0.4991(3) 0.4729(6) 0.0519(8) Uani 1 1 d . . . . .
C9 C 0.43745(16) 0.5993(3) 0.5057(8) 0.0592(10) Uani 1 1 d . . . . .
H9 H 0.470660 0.615881 0.516322 0.071 Uiso 1 1 calc R U . . .
C10 C 0.40270(16) 0.6731(3) 0.5225(8) 0.0616(11) Uani 1 1 d . . . . .
H10 H 0.411882 0.738331 0.543816 0.074 Uiso 1 1 calc R U . . .
C11 C 0.35354(15) 0.6463(3) 0.5064(6) 0.0535(9) Uani 1 1 d . . . . .
C12 C 0.33959(14) 0.5471(3) 0.4764(7) 0.0516(9) Uani 1 1 d . . . . .
C13 C 0.37583(14) 0.4743(3) 0.4550(6) 0.0512(8) Uani 1 1 d . . . . .
H13 H 0.366832 0.409516 0.428868 0.061 Uiso 1 1 calc R U . . .
C14 C 0.27015(15) 0.6399(3) 0.5151(7) 0.0557(10) Uani 1 1 d . . . . .
C15 C 0.28676(14) 0.5423(3) 0.4843(6) 0.0526(9) Uani 1 1 d . . . . .
C16 C 0.25330(16) 0.4652(3) 0.4658(7) 0.0544(9) Uani 1 1 d . . . . .
H16 H 0.264446 0.401439 0.442456 0.065 Uiso 1 1 calc R U . . .
C17 C 0.20330(15) 0.4839(3) 0.4822(6) 0.0538(9) Uani 1 1 d . . . . .
C18 C 0.18766(15) 0.5826(3) 0.5087(8) 0.0605(11) Uani 1 1 d . . . . .
H18 H 0.153971 0.595503 0.515940 0.073 Uiso 1 1 calc R U . . .
C19 C 0.22011(16) 0.6604(3) 0.5243(8) 0.0614(11) Uani 1 1 d . . . . .
H19 H 0.208796 0.724677 0.540441 0.074 Uiso 1 1 calc R U . . .
C20 C 0.16721(15) 0.4013(3) 0.4722(7) 0.0535(9) Uani 1 1 d . . . . .
C21 C 0.12072(17) 0.4152(3) 0.3978(8) 0.0622(10) Uani 1 1 d . . . . .
H21 H 0.111847 0.477456 0.356079 0.075 Uiso 1 1 calc R U . . .
C22 C 0.08766(18) 0.3385(4) 0.3850(8) 0.0673(11) Uani 1 1 d . . . . .
H22 H 0.056438 0.349242 0.337097 0.081 Uiso 1 1 calc R U . . .
C23 C 0.1010(2) 0.2450(4) 0.4438(8) 0.0684(12) Uani 1 1 d . . . . .
C24 C 0.1468(2) 0.2287(3) 0.5170(9) 0.0716(13) Uani 1 1 d . . . . .
H24 H 0.155700 0.165856 0.555946 0.086 Uiso 1 1 calc R U . . .
C25 C 0.17961(18) 0.3065(3) 0.5323(9) 0.0653(11) Uani 1 1 d . . . . .
H25 H 0.210447 0.295685 0.583360 0.078 Uiso 1 1 calc R U . . .
C26 C 0.0656(3) 0.1594(5) 0.4205(15) 0.098(2) Uani 1 1 d . . . . .
C27 C 0.30941(15) 0.8076(3) 0.5551(7) 0.0532(9) Uani 1 1 d . . . . .
C28 C 0.33842(16) 0.8704(3) 0.4513(7) 0.0597(10) Uani 1 1 d . . . . .
H28 H 0.359205 0.844603 0.364267 0.072 Uiso 1 1 calc R U . . .
C29 C 0.33608(16) 0.9714(3) 0.4787(8) 0.0609(10) Uani 1 1 d . . . . .
H29 H 0.356605 1.012895 0.413099 0.073 Uiso 1 1 calc R U . . .
C30 C 0.30341(16) 1.0127(3) 0.6032(6) 0.0552(9) Uani 1 1 d . . . . .
C31 C 0.27513(18) 0.9483(3) 0.7037(8) 0.0623(11) Uani 1 1 d . . . . .
H31 H 0.253591 0.974121 0.788322 0.075 Uiso 1 1 calc R U . . .
C32 C 0.27776(19) 0.8471(3) 0.6826(8) 0.0635(11) Uani 1 1 d . . . . .
H32 H 0.258519 0.805585 0.753013 0.076 Uiso 1 1 calc R U . . .
C33 C 0.29635(19) 1.1226(3) 0.6259(8) 0.0639(11) Uani 1 1 d . . . . .
C34 C 0.3284(3) 1.1935(4) 0.5331(11) 0.0821(16) Uani 1 1 d . . . . .
H34A H 0.316822 1.202604 0.413315 0.123 Uiso 1 1 calc R U . . .
H34B H 0.361630 1.168566 0.530636 0.123 Uiso 1 1 calc R U . . .
H34C H 0.327825 1.255702 0.594820 0.123 Uiso 1 1 calc R U . . .
N1 N 0.31099(13) 0.7031(2) 0.5269(7) 0.0585(9) Uani 1 1 d . . . . .
O1 O 0.26364(17) 1.1526(3) 0.7251(8) 0.0860(13) Uani 1 1 d . . . . .
F1 F 0.5635(3) 0.1293(5) 0.6180(12) 0.148(3) Uani 1 1 d . . . . .
F3 F 0.5675(3) 0.1251(4) 0.3361(11) 0.132(2) Uani 1 1 d . . . . .
F4 F 0.01965(19) 0.1861(5) 0.4228(15) 0.149(3) Uani 1 1 d . . . . .
F6 F 0.0675(3) 0.0973(4) 0.5593(12) 0.139(3) Uani 1 1 d . . . . .
F2A F 0.6156(12) 0.211(2) 0.543(9) 0.174(19) Uani 0.32(5) 1 d . U P A 1
F5A F 0.091(2) 0.087(3) 0.334(9) 0.172(19) Uani 0.32(5) 1 d . U P A 1
F2B F 0.6147(3) 0.2182(10) 0.463(4) 0.129(7) Uani 0.68(5) 1 d . U P A 2
F5B F 0.0687(10) 0.1137(17) 0.270(2) 0.149(8) Uani 0.68(5) 1 d . U P A 2

loop_
_atom_site_aniso_label
_atom_site_aniso_U_11
_atom_site_aniso_U_22
_atom_site_aniso_U_33
_atom_site_aniso_U_23
_atom_site_aniso_U_13
_atom_site_aniso_U_12
C1 0.071(3) 0.065(2) 0.099(4) 0.003(3) 0.006(3) 0.008(2)
C2 0.0519(19) 0.062(2) 0.075(3) 0.005(2) 0.003(2) 0.0051(17)
C3 0.0442(18) 0.071(2) 0.069(3) -0.007(2) -0.0035(18) 0.0062(16)
C4 0.0447(18) 0.061(2) 0.069(3) -0.0070(19) -0.0018(18) 0.0009(15)
C5 0.0454(18) 0.0535(17) 0.057(2) 0.0001(16) 0.0015(16) 0.0009(14)
C6 0.053(2) 0.059(2) 0.073(3) -0.012(2) -0.009(2) 0.0071(16)
C7 0.066(3) 0.054(2) 0.090(4) -0.012(2) -0.010(3) 0.0072(17)
C8 0.0520(19) 0.0491(17) 0.055(2) -0.0001(16) 0.0027(16) 0.0046(14)
C9 0.0477(19) 0.0542(19) 0.076(3) -0.003(2) 0.0032(19) -0.0019(14)
C10 0.0507(19) 0.0536(18) 0.080(3) -0.005(2) 0.007(2) -0.0036(16)
C11 0.0487(19) 0.0485(16) 0.063(2) -0.0013(16) 0.0032(17) 0.0037(13)
C12 0.0462(19) 0.0504(17) 0.058(2) 0.0051(16) 0.0003(16) 0.0040(13)
C13 0.0476(18) 0.0482(16) 0.058(2) -0.0012(16) -0.0025(15) 0.0054(13)
C14 0.0491(19) 0.0495(18) 0.068(3) 0.0038(17) 0.0071(18) 0.0047(13)
C15 0.0463(18) 0.0514(18) 0.060(2) 0.0009(17) 0.0028(17) 0.0052(14)
C16 0.0487(18) 0.0511(16) 0.063(2) 0.0049(17) -0.0010(17) 0.0018(14)
C17 0.0488(19) 0.0531(18) 0.060(2) 0.0079(17) -0.0025(17) 0.0027(14)
C18 0.0444(18) 0.059(2) 0.078(3) 0.009(2) 0.0016(17) 0.0092(15)
C19 0.0486(19) 0.0525(19) 0.083(3) 0.0041(19) 0.009(2) 0.0076(14)
C20 0.0492(18) 0.0530(18) 0.058(2) 0.0030(17) 0.0078(17) 0.0017(14)
C21 0.055(2) 0.063(2) 0.069(3) 0.006(2) 0.002(2) 0.0039(16)
C22 0.050(2) 0.080(3) 0.072(3) 0.004(2) 0.000(2) -0.0039(18)
C23 0.068(3) 0.066(2) 0.071(3) -0.004(2) 0.017(2) -0.0131(19)
C24 0.083(3) 0.056(2) 0.075(3) 0.004(2) 0.009(3) 0.005(2)
C25 0.061(2) 0.057(2) 0.078(3) 0.006(2) -0.002(2) 0.0038(17)
C26 0.098(5) 0.081(4) 0.114(6) -0.009(4) 0.019(4) -0.024(3)
C27 0.0521(18) 0.0481(18) 0.059(2) 0.0017(17) 0.0040(16) 0.0032(14)
C28 0.053(2) 0.055(2) 0.070(3) 0.000(2) 0.0075(18) 0.0004(15)
C29 0.053(2) 0.057(2) 0.073(3) 0.004(2) 0.006(2) -0.0008(15)
C30 0.0551(19) 0.0473(17) 0.063(2) 0.0039(17) -0.0055(18) 0.0021(15)
C31 0.066(2) 0.053(2) 0.067(3) -0.0066(18) 0.020(2) 0.0024(16)
C32 0.075(3) 0.0483(19) 0.068(3) 0.0111(17) 0.017(2) -0.0013(16)
C33 0.068(3) 0.0472(19) 0.076(3) -0.0002(19) -0.014(2) 0.0022(17)
C34 0.095(4) 0.051(2) 0.100(4) 0.009(3) -0.011(4) -0.008(2)
N1 0.0521(17) 0.0470(16) 0.076(3) 0.0016(16) 0.0048(16) 0.0025(12)
O1 0.091(3) 0.0589(17) 0.108(4) -0.014(2) 0.002(3) 0.0123(15)
F1 0.167(6) 0.125(4) 0.153(6) 0.050(4) 0.024(5) 0.070(4)
F3 0.146(5) 0.099(3) 0.152(5) -0.037(3) -0.029(4) 0.063(3)
F4 0.091(3) 0.136(4) 0.218(9) 0.002(5) -0.011(5) -0.051(3)
F6 0.139(4) 0.096(3) 0.182(7) 0.030(4) 0.026(5) -0.043(3)
F2A 0.13(2) 0.080(11) 0.31(5) 0.013(18) -0.12(3) 0.012(10)
F5A 0.15(3) 0.106(17) 0.26(4) -0.08(2) 0.05(3) -0.081(18)
F2B 0.047(4) 0.095(5) 0.25(2) 0.006(8) -0.001(6) 0.026(3)
F5B 0.156(13) 0.173(12) 0.117(9) -0.065(8) 0.055(8) -0.088(10)

loop_
_atom_type_symbol
_atom_type_description
_atom_type_scat_dispersion_real
_atom_type_scat_dispersion_imag
_atom_type_scat_source
C C 0.0181 0.0091 'International Tables Vol C Tables 4.2.6.8 and 6.1.1.4'
H H 0.0000 0.0000 'International Tables Vol C Tables 4.2.6.8 and 6.1.1.4'
N N 0.0311 0.0180 'International Tables Vol C Tables 4.2.6.8 and 6.1.1.4'
O O 0.0492 0.0322 'International Tables Vol C Tables 4.2.6.8 and 6.1.1.4'
F F 0.0727 0.0534 'International Tables Vol C Tables 4.2.6.8 and 6.1.1.4'

loop_
_geom_angle_atom_site_label_1
_geom_angle_atom_site_label_2
_geom_angle_atom_site_label_3
_geom_angle
_geom_angle_site_symmetry_1
_geom_angle_site_symmetry_3
_geom_angle_publ_flag
F2B C1 F1 112.8(14) . . ?
F2B C1 F3 101.1(12) . . ?
F1 C1 F3 106.3(6) . . ?
F1 C1 F2A 89(3) . . ?
F3 C1 F2A 119(2) . . ?
F2B C1 C2 111.0(7) . . ?
F1 C1 C2 112.7(6) . . ?
F3 C1 C2 112.4(6) . . ?
F2A C1 C2 114.9(14) . . ?
C7 C2 C3 120.3(4) . . ?
C7 C2 C1 120.3(5) . . ?
C3 C2 C1 119.4(5) . . ?
C2 C3 C4 119.9(4) . . ?
C2 C3 H3 120.1 . . ?
C4 C3 H3 120.1 . . ?
C5 C4 C3 120.9(4) . . ?
C5 C4 H4 119.5 . . ?
C3 C4 H4 119.5 . . ?
C4 C5 C6 118.3(4) . . ?
C4 C5 C8 120.7(4) . . ?
C6 C5 C8 121.0(4) . . ?
C5 C6 C7 121.5(4) . . ?
C5 C6 H6 119.3 . . ?
C7 C6 H6 119.3 . . ?
C2 C7 C6 119.0(5) . . ?
C2 C7 H7 120.5 . . ?
C6 C7 H7 120.5 . . ?
C13 C8 C9 118.9(3) . . ?
C13 C8 C5 119.8(3) . . ?
C9 C8 C5 121.2(4) . . ?
C10 C9 C8 122.9(4) . . ?
C10 C9 H9 118.6 . . ?
C8 C9 H9 118.6 . . ?
C9 C10 C11 117.3(4) . . ?
C9 C10 H10 121.4 . . ?
C11 C10 H10 121.4 . . ?
C10 C11 N1 129.8(4) . . ?
C10 C11 C12 121.3(4) . . ?
N1 C11 C12 108.7(3) . . ?
C13 C12 C11 120.0(4) . . ?
C13 C12 C15 132.3(4) . . ?
C11 C12 C15 107.7(3) . . ?
C8 C13 C12 119.6(4) . . ?
C8 C13 H13 120.2 . . ?
C12 C13 H13 120.2 . . ?
C19 C14 N1 130.3(4) . . ?
C19 C14 C15 120.4(4) . . ?
N1 C14 C15 109.2(4) . . ?
C16 C15 C14 120.7(4) . . ?
C16 C15 C12 132.9(4) . . ?
C14 C15 C12 106.4(3) . . ?
C17 C16 C15 119.5(4) . . ?
C17 C16 H16 120.2 . . ?
C15 C16 H16 120.2 . . ?
C16 C17 C18 118.5(4) . . ?
C16 C17 C20 120.1(4) . . ?
C18 C17 C20 121.3(4) . . ?
C19 C18 C17 122.8(4) . . ?
C19 C18 H18 118.6 . . ?
C17 C18 H18 118.6 . . ?
C18 C19 C14 117.9(4) . . ?
C18 C19 H19 121.0 . . ?
C14 C19 H19 121.0 . . ?
C21 C20 C25 118.1(4) . . ?
C21 C20 C17 120.9(4) . . ?
C25 C20 C17 121.0(4) . . ?
C22 C21 C20 121.1(4) . . ?
C22 C21 H21 119.5 . . ?
C20 C21 H21 119.5 . . ?
C21 C22 C23 119.8(5) . . ?
C21 C22 H22 120.1 . . ?
C23 C22 H22 120.1 . . ?
C24 C23 C22 120.5(5) . . ?
C24 C23 C26 119.7(6) . . ?
C22 C23 C26 119.8(6) . . ?
C23 C24 C25 119.4(5) . . ?
C23 C24 H24 120.3 . . ?
C25 C24 H24 120.3 . . ?
C24 C25 C20 121.1(5) . . ?
C24 C25 H25 119.4 . . ?
C20 C25 H25 119.4 . . ?
F5B C26 F4 101.9(17) . . ?
F5B C26 F6 112.1(14) . . ?
F4 C26 F6 101.6(8) . . ?
F4 C26 F5A 134(3) . . ?
F6 C26 F5A 84(3) . . ?
F5B C26 C23 115.4(9) . . ?
F4 C26 C23 113.2(6) . . ?
F6 C26 C23 111.5(8) . . ?
F5A C26 C23 106.8(14) . . ?
C32 C27 C28 119.8(4) . . ?
C32 C27 N1 120.0(4) . . ?
C28 C27 N1 120.2(4) . . ?
C29 C28 C27 119.6(4) . . ?
C29 C28 H28 120.2 . . ?
C27 C28 H28 120.2 . . ?
C28 C29 C30 121.4(4) . . ?
C28 C29 H29 119.3 . . ?
C30 C29 H29 119.3 . . ?
C31 C30 C29 117.5(4) . . ?
C31 C30 C33 119.3(4) . . ?
C29 C30 C33 123.1(4) . . ?
C32 C31 C30 122.2(4) . . ?
C32 C31 H31 118.9 . . ?
C30 C31 H31 118.9 . . ?
C31 C32 C27 119.4(4) . . ?
C31 C32 H32 120.3 . . ?
C27 C32 H32 120.3 . . ?
O1 C33 C34 119.9(5) . . ?
O1 C33 C30 119.0(5) . . ?
C34 C33 C30 121.0(5) . . ?
C33 C34 H34A 109.5 . . ?
C33 C34 H34B 109.5 . . ?
H34A C34 H34B 109.5 . . ?
C33 C34 H34C 109.5 . . ?
H34A C34 H34C 109.5 . . ?
H34B C34 H34C 109.5 . . ?
C11 N1 C14 108.0(3) . . ?
C11 N1 C27 125.9(3) . . ?
C14 N1 C27 126.1(3) . . ?

loop_
_geom_bond_atom_site_label_1
_geom_bond_atom_site_label_2
_geom_bond_distance
_geom_bond_site_symmetry_2
_geom_bond_publ_flag
C1 F2B 1.295(12) . ?
C1 F1 1.313(10) . ?
C1 F3 1.334(10) . ?
C1 F2A 1.38(3) . ?
C1 C2 1.513(6) . ?
C2 C7 1.381(8) . ?
C2 C3 1.382(7) . ?
C3 C4 1.384(6) . ?
C3 H3 0.9300 . ?
C4 C5 1.382(6) . ?
C4 H4 0.9300 . ?
C5 C6 1.388(6) . ?
C5 C8 1.493(5) . ?
C6 C7 1.389(6) . ?
C6 H6 0.9300 . ?
C7 H7 0.9300 . ?
C8 C13 1.374(6) . ?
C8 C9 1.419(5) . ?
C9 C10 1.377(6) . ?
C9 H9 0.9300 . ?
C10 C11 1.385(6) . ?
C10 H10 0.9300 . ?
C11 N1 1.393(5) . ?
C11 C12 1.411(5) . ?
C12 C13 1.399(5) . ?
C12 C15 1.433(5) . ?
C13 H13 0.9300 . ?
C14 C19 1.384(5) . ?
C14 N1 1.401(5) . ?
C14 C15 1.413(5) . ?
C15 C16 1.388(6) . ?
C16 C17 1.382(6) . ?
C16 H16 0.9300 . ?
C17 C18 1.415(6) . ?
C17 C20 1.486(5) . ?
C18 C19 1.375(6) . ?
C18 H18 0.9300 . ?
C19 H19 0.9300 . ?
C20 C21 1.389(6) . ?
C20 C25 1.400(6) . ?
C21 C22 1.373(7) . ?
C21 H21 0.9300 . ?
C22 C23 1.387(8) . ?
C22 H22 0.9300 . ?
C23 C24 1.376(9) . ?
C23 C26 1.511(8) . ?
C24 C25 1.380(7) . ?
C24 H24 0.9300 . ?
C25 H25 0.9300 . ?
C26 F5B 1.287(16) . ?
C26 F4 1.296(10) . ?
C26 F6 1.338(13) . ?
C26 F5A 1.36(4) . ?
C27 C32 1.391(7) . ?
C27 C28 1.395(6) . ?
C27 N1 1.429(5) . ?
C28 C29 1.382(6) . ?
C28 H28 0.9300 . ?
C29 C30 1.402(7) . ?
C29 H29 0.9300 . ?
C30 C31 1.382(7) . ?
C30 C33 1.508(5) . ?
C31 C32 1.380(6) . ?
C31 H31 0.9300 . ?
C32 H32 0.9300 . ?
C33 O1 1.226(8) . ?
C33 C34 1.469(8) . ?
C34 H34A 0.9600 . ?
C34 H34B 0.9600 . ?
C34 H34C 0.9600 . ?
